data_4123037
loop_
_publ_author_name
'Karmel, Isabell S. R.'
'Fridman, Natalia'
'Tamm, Matthias'
'Eisen, Moris S.'

_publ_section_title
;
 Mono(imidazolin-2-iminato) Actinide Complexes: Synthesis and Application
 in the Catalytic Dimerization of Aldehydes
;
_journal_issue 49
_journal_name_full 'Journal of the American Chemical Society'
_journal_page_first 17180
_journal_page_last 17192
_journal_paper_doi 10.1021/ja5091436
_journal_volume 136
_journal_year 2014
_chemical_formula_moiety 'C39 H78 N6 Si6 U'
_chemical_formula_sum 'C39 H78 N6 Si6 U'
_chemical_formula_weight 1037.64
_chemical_name_common Moris379
_chemical_name_systematic ?
_space_group_IT_number 14
_symmetry_cell_setting monoclinic
_symmetry_space_group_name_Hall '-P 2ybc'
_symmetry_space_group_name_H-M 'P 1 21/c 1'
_atom_sites_solution_hydrogens geom
_atom_sites_solution_primary direct
_atom_sites_solution_secondary difmap
_audit_creation_method SHELXL-97
_cell_angle_alpha 90.00
_cell_angle_beta 99.745(4)
_cell_angle_gamma 90.00
_cell_formula_units_Z 4
_cell_length_a 21.6750(8)
_cell_length_b 12.2840(11)
_cell_length_c 20.0070(14)
_cell_measurement_reflns_used 7619
_cell_measurement_temperature 200(2)
_cell_measurement_theta_max 24.13
_cell_measurement_theta_min 0.95
_cell_volume 5250.1(6)
_computing_cell_refinement 'DENZO HKL2000 (Otwinowski & Minor 1997)'
_computing_data_collection 'Collect (Nonius, 2006)'
_computing_data_reduction 'DENZO HKL2000 (Otwinowski & Minor 1997)'
_computing_molecular_graphics 'Mercury 3.1'
_computing_structure_refinement 'SHELXL-97 (Sheldrick, 1997)'
_computing_structure_solution 'SHELXS-97 (Sheldrick, 1990)'
_diffrn_ambient_temperature 200(2)
_diffrn_detector_area_resol_mean 95
_diffrn_measured_fraction_theta_full 0.998
_diffrn_measured_fraction_theta_max 0.998
_diffrn_measurement_device_type 'Nonius KappaCCD'
_diffrn_measurement_method 'phi- and omega-scans'
_diffrn_radiation_monochromator graphite
_diffrn_radiation_source 'fine-focus sealed tube'
_diffrn_radiation_type MoK\a
_diffrn_radiation_wavelength 0.71073
_diffrn_reflns_av_R_equivalents 0.0650
_diffrn_reflns_av_sigmaI/netI 0.0432
_diffrn_reflns_limit_h_max 23
_diffrn_reflns_limit_h_min -24
_diffrn_reflns_limit_k_max 0
_diffrn_reflns_limit_k_min -13
_diffrn_reflns_limit_l_max 22
_diffrn_reflns_limit_l_min 0
_diffrn_reflns_number 7372
_diffrn_reflns_theta_full 24.13
_diffrn_reflns_theta_max 24.13
_diffrn_reflns_theta_min 0.95
_diffrn_standards_decay_% none
_diffrn_standards_interval_count none
_diffrn_standards_interval_time none
_diffrn_standards_number none
_exptl_absorpt_coefficient_mu 3.259
_exptl_absorpt_correction_T_max 0.5915
_exptl_absorpt_correction_T_min 0.4414
_exptl_absorpt_correction_type multi-scan
_exptl_absorpt_process_details
;
 HKL Denzo and Scalepack (Otwinowski & Minor 1997)
;
_exptl_crystal_colour orange
_exptl_crystal_density_diffrn 1.313
_exptl_crystal_density_method 'not measured'
_exptl_crystal_description block
_exptl_crystal_F_000 2120
_exptl_crystal_size_max 0.30
_exptl_crystal_size_mid 0.27
_exptl_crystal_size_min 0.18
_refine_diff_density_max 0.939
_refine_diff_density_min -0.817
_refine_diff_density_rms 0.082
_refine_ls_extinction_method none
_refine_ls_goodness_of_fit_ref 1.023
_refine_ls_hydrogen_treatment mixed
_refine_ls_matrix_type full
_refine_ls_number_parameters 469
_refine_ls_number_reflns 7372
_refine_ls_number_restraints 0
_refine_ls_restrained_S_all 1.023
_refine_ls_R_factor_all 0.0522
_refine_ls_R_factor_gt 0.0350
_refine_ls_shift/su_max 0.001
_refine_ls_shift/su_mean 0.000
_refine_ls_structure_factor_coef Fsqd
_refine_ls_weighting_details 'calc w=1/[\s^2^(Fo^2^)+(0.0439P)^2^+2.9284P] where P=(Fo^2^+2Fc^2^)/3'
_refine_ls_weighting_scheme calc
_refine_ls_wR_factor_gt 0.0788
_refine_ls_wR_factor_ref 0.0837
_reflns_number_gt 5858
_reflns_number_total 7372
_reflns_threshold_expression >2sigma(I)
_cod_data_source_file ja5091436_si_002.cif
_cod_data_source_block Moris379
_cod_original_sg_symbol_H-M 'P 21/c'
_cod_database_code 4123037

loop_
_symmetry_equiv_pos_as_xyz
'x, y, z'
'-x, y+1/2, -z+1/2'
'-x, -y, -z'
'x, -y-1/2, z-1/2'

loop_
_atom_site_label
_atom_site_type_symbol
_atom_site_fract_x
_atom_site_fract_y
_atom_site_fract_z
_atom_site_U_iso_or_equiv
_atom_site_adp_type
_atom_site_occupancy
_atom_site_symmetry_multiplicity
_atom_site_calc_flag
_atom_site_refinement_flags
U1 U 0.249908(9) 0.064328(14) 0.408345(10) 0.04079(9) Uani 1 1 d .
Si1 Si 0.14095(9) -0.10399(14) 0.31142(10) 0.0588(5) Uani 1 1 d .
Si2 Si 0.09724(8) 0.12464(14) 0.30374(9) 0.0564(5) Uani 1 1 d .
Si3 Si 0.33904(9) 0.03053(14) 0.56475(9) 0.0572(5) Uani 1 1 d .
Si4 Si 0.21312(9) -0.07218(12) 0.55662(9) 0.0542(4) Uani 1 1 d .
Si5 Si 0.35953(9) -0.14489(14) 0.35906(10) 0.0616(5) Uani 1 1 d .
Si6 Si 0.33381(8) 0.06286(13) 0.28418(9) 0.0547(4) Uani 1 1 d .
N1 N 0.1551(2) 0.0311(3) 0.3374(2) 0.0464(12) Uani 1 1 d .
N2 N 0.2666(2) -0.0043(3) 0.5179(2) 0.0450(11) Uani 1 1 d .
N3 N 0.3195(2) -0.0215(3) 0.3491(2) 0.0433(11) Uani 1 1 d .
N4 N 0.2500(2) 0.2328(3) 0.4360(2) 0.0407(11) Uani 1 1 d .
N5 N 0.3072(2) 0.4001(3) 0.4733(2) 0.0440(11) Uani 1 1 d .
N6 N 0.2114(2) 0.3891(3) 0.4912(2) 0.0477(12) Uani 1 1 d .
C1 C 0.1921(3) -0.1969(5) 0.3732(4) 0.077(2) Uani 1 1 d .
H1A H 0.1840 -0.2729 0.3595 0.115 Uiso 1 1 calc R
H1B H 0.1824 -0.1862 0.4189 0.115 Uiso 1 1 calc R
H1C H 0.2362 -0.1798 0.3732 0.115 Uiso 1 1 calc R
C2 C 0.1574(4) -0.1331(6) 0.2252(4) 0.087(2) Uani 1 1 d .
H2A H 0.1302 -0.0882 0.1920 0.131 Uiso 1 1 calc R
H2B H 0.1494 -0.2102 0.2145 0.131 Uiso 1 1 calc R
H2C H 0.2013 -0.1162 0.2234 0.131 Uiso 1 1 calc R
C3 C 0.0597(3) -0.1526(6) 0.3133(5) 0.097(3) Uani 1 1 d .
H3A H 0.0299 -0.1087 0.2821 0.146 Uiso 1 1 calc R
H3B H 0.0505 -0.1456 0.3594 0.146 Uiso 1 1 calc R
H3C H 0.0560 -0.2291 0.2993 0.148 Uiso 1 1 calc R
C4 C 0.0601(4) 0.0945(6) 0.2128(4) 0.085(2) Uani 1 1 d .
H4A H 0.0283 0.1497 0.1972 0.127 Uiso 1 1 calc R
H4B H 0.0405 0.0224 0.2104 0.127 Uiso 1 1 calc R
H4C H 0.0924 0.0959 0.1839 0.127 Uiso 1 1 calc R
C5 C 0.1268(3) 0.2661(5) 0.3003(4) 0.072(2) Uani 1 1 d .
H5A H 0.0922 0.3142 0.2809 0.108 Uiso 1 1 calc R
H5B H 0.1594 0.2682 0.2719 0.108 Uiso 1 1 calc R
H5C H 0.1442 0.2906 0.3462 0.108 Uiso 1 1 calc R
C6 C 0.0341(3) 0.1288(6) 0.3551(4) 0.091(2) Uani 1 1 d .
H6A H 0.0021 0.1812 0.3353 0.136 Uiso 1 1 calc R
H6B H 0.0515 0.1510 0.4016 0.136 Uiso 1 1 calc R
H6C H 0.0153 0.0564 0.3559 0.136 Uiso 1 1 calc R
C7 C 0.3801(4) -0.0844(6) 0.6167(4) 0.090(2) Uani 1 1 d .
H7A H 0.3999 -0.0567 0.6611 0.135 Uiso 1 1 calc R
H7B H 0.4121 -0.1154 0.5932 0.135 Uiso 1 1 calc R
H7C H 0.3496 -0.1408 0.6228 0.135 Uiso 1 1 calc R
C8 C 0.3371(3) 0.1469(5) 0.6255(3) 0.073(2) Uani 1 1 d .
H8A H 0.3634 0.1294 0.6690 0.110 Uiso 1 1 calc R
H8B H 0.2939 0.1588 0.6326 0.110 Uiso 1 1 calc R
H8C H 0.3528 0.2130 0.6067 0.110 Uiso 1 1 calc R
C9 C 0.3908(3) 0.0775(5) 0.5050(3) 0.0670(18) Uani 1 1 d .
H9A H 0.4338 0.0851 0.5295 0.100 Uiso 1 1 calc R
H9B H 0.3760 0.1479 0.4857 0.100 Uiso 1 1 calc R
H9C H 0.3899 0.0241 0.4685 0.100 Uiso 1 1 calc R
C10 C 0.2167(4) -0.0382(5) 0.6488(3) 0.074(2) Uani 1 1 d .
H10A H 0.1847 -0.0801 0.6670 0.111 Uiso 1 1 calc R
H10B H 0.2089 0.0397 0.6536 0.111 Uiso 1 1 calc R
H10C H 0.2582 -0.0567 0.6739 0.111 Uiso 1 1 calc R
C11 C 0.2244(3) -0.2239(4) 0.5583(3) 0.0692(19) Uani 1 1 d .
H11A H 0.1929 -0.2580 0.5814 0.104 Uiso 1 1 calc R
H11B H 0.2663 -0.2415 0.5827 0.104 Uiso 1 1 calc R
H11C H 0.2198 -0.2515 0.5118 0.104 Uiso 1 1 calc R
C12 C 0.1325(3) -0.0366(5) 0.5113(3) 0.0677(19) Uani 1 1 d .
H12A H 0.1012 -0.0738 0.5332 0.102 Uiso 1 1 calc R
H12B H 0.1279 -0.0596 0.4638 0.102 Uiso 1 1 calc R
H12C H 0.1263 0.0423 0.5133 0.081 Uiso 1 1 calc R
C13 C 0.3582(4) -0.2140(5) 0.4416(4) 0.080(2) Uani 1 1 d .
H13A H 0.3836 -0.2804 0.4442 0.120 Uiso 1 1 calc R
H13B H 0.3150 -0.2331 0.4453 0.120 Uiso 1 1 calc R
H13C H 0.3753 -0.1651 0.4788 0.120 Uiso 1 1 calc R
C14 C 0.4446(4) -0.1280(7) 0.3569(5) 0.105(3) Uani 1 1 d .
H14A H 0.4656 -0.1987 0.3644 0.157 Uiso 1 1 calc R
H14B H 0.4628 -0.0771 0.3925 0.157 Uiso 1 1 calc R
H14C H 0.4501 -0.0993 0.3125 0.157 Uiso 1 1 calc R
C15 C 0.3295(4) -0.2474(5) 0.2901(4) 0.095(3) Uani 1 1 d .
H15A H 0.3540 -0.3147 0.2979 0.143 Uiso 1 1 calc R
H15B H 0.3337 -0.2171 0.2457 0.143 Uiso 1 1 calc R
H15C H 0.2854 -0.2633 0.2910 0.143 Uiso 1 1 calc R
C16 C 0.3276(4) -0.0045(6) 0.1992(3) 0.082(2) Uani 1 1 d .
H16A H 0.3632 0.0173 0.1779 0.123 Uiso 1 1 calc R
H16B H 0.2885 0.0178 0.1703 0.123 Uiso 1 1 calc R
H16C H 0.3279 -0.0837 0.2050 0.123 Uiso 1 1 calc R
C17 C 0.4111(3) 0.1330(6) 0.3046(4) 0.089(2) Uani 1 1 d .
H17A H 0.4328 0.1282 0.2655 0.134 Uiso 1 1 calc R
H17B H 0.4364 0.0979 0.3439 0.134 Uiso 1 1 calc R
H17C H 0.4045 0.2096 0.3150 0.134 Uiso 1 1 calc R
C18 C 0.2735(3) 0.1733(5) 0.2711(3) 0.073(2) Uani 1 1 d .
H18A H 0.2765 0.2127 0.2292 0.109 Uiso 1 1 calc R
H18B H 0.2808 0.2238 0.3096 0.109 Uiso 1 1 calc R
H18C H 0.2317 0.1411 0.2678 0.109 Uiso 1 1 calc R
C19 C 0.2553(3) 0.3302(4) 0.4635(2) 0.0396(13) Uani 1 1 d .
C20 C 0.2943(3) 0.4955(4) 0.5067(3) 0.0578(17) Uani 1 1 d .
H20 H 0.3222 0.5543 0.5193 0.069 Uiso 1 1 calc R
C21 C 0.2372(3) 0.4883(4) 0.5171(3) 0.0614(18) Uani 1 1 d .
H21 H 0.2160 0.5419 0.5388 0.074 Uiso 1 1 calc R
C22 C 0.1462(3) 0.3667(4) 0.4870(3) 0.0474(14) Uani 1 1 d .
C23 C 0.1031(3) 0.4268(4) 0.4398(3) 0.0506(15) Uani 1 1 d .
C24 C 0.0409(3) 0.4087(5) 0.4394(4) 0.0622(18) Uani 1 1 d .
H24 H 0.0112 0.4477 0.4079 0.075 Uiso 1 1 calc R
C25 C 0.0193(3) 0.3369(5) 0.4823(4) 0.0624(18) Uani 1 1 d .
C26 C 0.0627(3) 0.2819(5) 0.5289(3) 0.0595(17) Uani 1 1 d .
H26 H 0.0480 0.2331 0.5595 0.071 Uiso 1 1 calc R
C27 C 0.1264(3) 0.2952(4) 0.5326(3) 0.0516(15) Uani 1 1 d .
C28 C 0.1738(3) 0.2405(5) 0.5870(3) 0.073(2) Uani 1 1 d .
H28A H 0.1518 0.1937 0.6150 0.110 Uiso 1 1 calc R
H28B H 0.1975 0.2961 0.6156 0.110 Uiso 1 1 calc R
H28C H 0.2025 0.1963 0.5655 0.110 Uiso 1 1 calc R
C29 C 0.1235(3) 0.5095(5) 0.3932(4) 0.0699(19) Uani 1 1 d .
H29A H 0.1694 0.5132 0.4008 0.105 Uiso 1 1 calc R
H29B H 0.1065 0.5809 0.4022 0.105 Uiso 1 1 calc R
H29C H 0.1081 0.4886 0.3461 0.105 Uiso 1 1 calc R
C30 C -0.0495(3) 0.3184(6) 0.4789(4) 0.092(2) Uani 1 1 d .
H30A H -0.0562 0.2672 0.5145 0.138 Uiso 1 1 calc R
H30B H -0.0672 0.2881 0.4344 0.138 Uiso 1 1 calc R
H30C H -0.0701 0.3877 0.4854 0.138 Uiso 1 1 calc R
C31 C 0.3591(3) 0.3931(4) 0.4385(3) 0.0503(15) Uani 1 1 d .
C32 C 0.4183(3) 0.3746(5) 0.4754(3) 0.0589(17) Uani 1 1 d .
C33 C 0.4682(4) 0.3740(6) 0.4400(5) 0.083(2) Uani 1 1 d .
H33 H 0.5092 0.3588 0.4635 0.099 Uiso 1 1 calc R
C34 C 0.4591(5) 0.3949(7) 0.3719(5) 0.094(3) Uani 1 1 d .
C35 C 0.3997(5) 0.4199(6) 0.3376(4) 0.091(3) Uani 1 1 d .
H35 H 0.3943 0.4365 0.2905 0.109 Uiso 1 1 calc R
C36 C 0.3484(3) 0.4211(5) 0.3700(4) 0.0628(18) Uani 1 1 d .
C37 C 0.2847(4) 0.4554(5) 0.3327(4) 0.082(2) Uani 1 1 d .
H37A H 0.2868 0.4666 0.2846 0.124 Uiso 1 1 calc R
H37B H 0.2721 0.5234 0.3522 0.124 Uiso 1 1 calc R
H37C H 0.2540 0.3984 0.3371 0.124 Uiso 1 1 calc R
C38 C 0.4310(3) 0.3575(5) 0.5515(3) 0.077(2) Uani 1 1 d .
H38A H 0.4755 0.3422 0.5664 0.115 Uiso 1 1 calc R
H38B H 0.4061 0.2959 0.5632 0.115 Uiso 1 1 calc R
H38C H 0.4194 0.4233 0.5742 0.115 Uiso 1 1 calc R
C39 C 0.5135(5) 0.3918(9) 0.3339(6) 0.144(4) Uani 1 1 d .
H39A H 0.4984 0.4067 0.2857 0.217 Uiso 1 1 calc R
H39B H 0.5329 0.3196 0.3387 0.217 Uiso 1 1 calc R
H39C H 0.5443 0.4470 0.3524 0.217 Uiso 1 1 calc R

loop_
_atom_site_aniso_label
_atom_site_aniso_U_11
_atom_site_aniso_U_22
_atom_site_aniso_U_33
_atom_site_aniso_U_23
_atom_site_aniso_U_13
_atom_site_aniso_U_12
U1 0.04619(14) 0.03595(12) 0.03876(13) -0.00264(9) 0.00295(9) -0.00281(9)
Si1 0.0566(12) 0.0511(9) 0.0662(12) -0.0157(8) 0.0035(10) -0.0128(8)
Si2 0.0466(11) 0.0642(11) 0.0544(11) -0.0116(9) -0.0031(9) 0.0060(8)
Si3 0.0685(13) 0.0552(10) 0.0428(10) 0.0003(8) -0.0050(9) -0.0067(8)
Si4 0.0769(13) 0.0395(8) 0.0471(10) 0.0043(7) 0.0132(9) -0.0061(8)
Si5 0.0632(12) 0.0550(10) 0.0664(13) -0.0023(9) 0.0109(10) 0.0126(9)
Si6 0.0537(11) 0.0640(10) 0.0490(10) -0.0004(8) 0.0157(8) -0.0016(8)
N1 0.043(3) 0.048(3) 0.046(3) -0.008(2) 0.001(2) -0.004(2)
N2 0.057(3) 0.036(2) 0.041(3) 0.000(2) 0.004(2) -0.002(2)
N3 0.043(3) 0.047(2) 0.039(3) 0.001(2) 0.004(2) -0.003(2)
N4 0.044(3) 0.036(2) 0.042(3) 0.001(2) 0.006(2) -0.0037(19)
N5 0.049(3) 0.037(2) 0.046(3) -0.003(2) 0.008(2) -0.009(2)
N6 0.055(3) 0.030(2) 0.059(3) -0.008(2) 0.015(3) -0.002(2)
C1 0.097(6) 0.049(4) 0.086(5) -0.005(4) 0.021(4) -0.013(4)
C2 0.114(7) 0.070(5) 0.075(5) -0.024(4) 0.010(5) 0.005(4)
C3 0.066(5) 0.078(5) 0.147(8) -0.017(5) 0.014(5) -0.031(4)
C4 0.078(5) 0.089(5) 0.077(5) -0.013(4) -0.015(4) 0.021(4)
C5 0.070(5) 0.065(4) 0.077(5) -0.002(3) -0.002(4) 0.015(3)
C6 0.073(5) 0.099(6) 0.100(6) -0.017(5) 0.016(5) 0.013(4)
C7 0.090(6) 0.093(5) 0.077(6) 0.015(4) -0.015(5) 0.009(4)
C8 0.091(6) 0.072(4) 0.053(4) -0.013(3) 0.003(4) -0.020(4)
C9 0.058(4) 0.077(4) 0.063(5) -0.010(3) 0.001(4) -0.012(3)
C10 0.110(6) 0.064(4) 0.050(4) 0.010(3) 0.018(4) 0.001(4)
C11 0.098(6) 0.047(4) 0.065(4) 0.011(3) 0.021(4) -0.006(3)
C12 0.074(5) 0.061(4) 0.071(5) 0.000(3) 0.020(4) -0.006(3)
C13 0.101(6) 0.060(4) 0.081(5) 0.010(4) 0.019(5) 0.018(4)
C14 0.074(6) 0.110(6) 0.133(8) 0.016(6) 0.025(5) 0.032(5)
C15 0.134(8) 0.064(4) 0.091(6) -0.024(4) 0.028(6) 0.009(4)
C16 0.089(6) 0.107(6) 0.058(5) -0.006(4) 0.031(4) 0.007(5)
C17 0.070(5) 0.083(5) 0.117(7) 0.011(5) 0.024(5) -0.019(4)
C18 0.084(5) 0.070(4) 0.071(5) 0.017(4) 0.032(4) 0.015(4)
C19 0.051(4) 0.039(3) 0.026(3) 0.003(2) -0.001(3) -0.001(3)
C20 0.061(5) 0.040(3) 0.070(5) -0.014(3) 0.003(4) -0.012(3)
C21 0.071(5) 0.036(3) 0.075(5) -0.011(3) 0.007(4) 0.002(3)
C22 0.053(4) 0.038(3) 0.052(4) -0.010(3) 0.011(3) -0.001(3)
C23 0.050(4) 0.042(3) 0.059(4) -0.005(3) 0.009(3) 0.003(3)
C24 0.061(5) 0.055(4) 0.069(5) 0.001(3) 0.008(4) 0.008(3)
C25 0.062(5) 0.058(4) 0.070(5) -0.012(3) 0.022(4) -0.003(3)
C26 0.072(5) 0.049(4) 0.064(4) -0.004(3) 0.028(4) -0.010(3)
C27 0.065(5) 0.041(3) 0.052(4) -0.004(3) 0.017(3) 0.002(3)
C28 0.088(6) 0.069(4) 0.060(5) 0.006(3) 0.008(4) 0.005(4)
C29 0.073(5) 0.054(4) 0.082(5) 0.023(3) 0.009(4) 0.001(3)
C30 0.068(5) 0.088(5) 0.124(7) -0.022(5) 0.033(5) -0.013(4)
C31 0.060(4) 0.037(3) 0.055(4) -0.004(3) 0.011(4) -0.015(3)
C32 0.054(5) 0.051(4) 0.071(5) -0.006(3) 0.009(4) -0.020(3)
C33 0.054(5) 0.076(5) 0.121(8) -0.021(5) 0.022(5) -0.026(4)
C34 0.099(8) 0.096(6) 0.097(7) -0.033(5) 0.048(6) -0.049(5)
C35 0.131(8) 0.081(5) 0.065(5) -0.015(4) 0.033(6) -0.049(5)
C36 0.074(5) 0.057(4) 0.058(5) 0.001(3) 0.014(4) -0.025(3)
C37 0.113(7) 0.074(5) 0.058(5) 0.013(4) 0.008(5) -0.012(4)
C38 0.075(5) 0.073(4) 0.074(5) 0.001(4) -0.012(4) -0.012(4)
C39 0.133(9) 0.169(9) 0.155(10) -0.057(8) 0.093(8) -0.069(8)

loop_
_atom_type_symbol
_atom_type_description
_atom_type_scat_dispersion_real
_atom_type_scat_dispersion_imag
_atom_type_scat_source
U U -7.2400 8.8979 'International Tables Vol C Tables 4.2.6.8 and 6.1.1.4'
Si Si 0.0817 0.0704 'International Tables Vol C Tables 4.2.6.8 and 6.1.1.4'
N N 0.0061 0.0033 'International Tables Vol C Tables 4.2.6.8 and 6.1.1.4'
C C 0.0033 0.0016 'International Tables Vol C Tables 4.2.6.8 and 6.1.1.4'
H H 0.0000 0.0000 'International Tables Vol C Tables 4.2.6.8 and 6.1.1.4'

loop_
_geom_angle_atom_site_label_1
_geom_angle_atom_site_label_2
_geom_angle_atom_site_label_3
_geom_angle
N4 U1 N2 96.54(15)
N4 U1 N3 126.74(15)
N2 U1 N3 107.85(15)
N4 U1 N1 106.81(15)
N2 U1 N1 119.53(16)
N3 U1 N1 101.04(15)
N4 U1 Si3 84.55(12)
N2 U1 Si3 27.84(11)
N3 U1 Si3 95.57(11)
N1 U1 Si3 147.36(12)
N1 Si1 C2 114.0(3)
N1 Si1 C3 114.6(3)
C2 Si1 C3 106.7(4)
N1 Si1 C1 108.9(3)
C2 Si1 C1 107.9(3)
C3 Si1 C1 104.1(3)
N1 Si2 C6 110.7(3)
N1 Si2 C5 113.6(3)
C6 Si2 C5 106.7(3)
N1 Si2 C4 113.6(3)
C6 Si2 C4 107.8(4)
C5 Si2 C4 103.9(3)
N2 Si3 C9 108.5(3)
N2 Si3 C8 114.7(3)
C9 Si3 C8 105.2(3)
N2 Si3 C7 114.3(3)
C9 Si3 C7 107.8(4)
C8 Si3 C7 105.8(3)
N2 Si3 U1 38.48(14)
C9 Si3 U1 71.5(2)
C8 Si3 U1 115.4(2)
C7 Si3 U1 137.6(2)
N2 Si4 C12 108.3(3)
N2 Si4 C10 114.6(3)
C12 Si4 C10 107.6(3)
N2 Si4 C11 113.2(3)
C12 Si4 C11 110.3(3)
C10 Si4 C11 102.6(3)
N3 Si5 C13 114.6(3)
N3 Si5 C14 112.1(3)
C13 Si5 C14 103.6(4)
N3 Si5 C15 113.0(3)
C13 Si5 C15 106.7(3)
C14 Si5 C15 106.0(4)
N3 Si6 C17 112.4(3)
N3 Si6 C18 109.2(3)
C17 Si6 C18 106.0(3)
N3 Si6 C16 115.0(3)
C17 Si6 C16 109.0(4)
C18 Si6 C16 104.6(3)
Si2 N1 Si1 115.5(3)
Si2 N1 U1 128.4(2)
Si1 N1 U1 116.1(2)
Si4 N2 Si3 119.6(3)
Si4 N2 U1 126.5(2)
Si3 N2 U1 113.7(2)
Si6 N3 Si5 117.3(3)
Si6 N3 U1 109.0(2)
Si5 N3 U1 133.7(2)
C19 N4 U1 169.8(4)
C20 N5 C19 111.1(5)
C20 N5 C31 121.5(4)
C19 N5 C31 125.2(4)
C19 N6 C21 110.2(5)
C19 N6 C22 128.0(4)
C21 N6 C22 121.2(5)
Si1 C1 H1A 109.5
Si1 C1 H1B 109.5
H1A C1 H1B 109.5
Si1 C1 H1C 109.5
H1A C1 H1C 109.5
H1B C1 H1C 109.5
Si1 C2 H2A 109.5
Si1 C2 H2B 109.5
H2A C2 H2B 109.5
Si1 C2 H2C 109.5
H2A C2 H2C 109.5
H2B C2 H2C 109.5
Si1 C3 H3A 109.5
Si1 C3 H3B 109.5
H3A C3 H3B 109.5
Si1 C3 H3C 109.5
H3A C3 H3C 109.5
H3B C3 H3C 109.5
Si2 C4 H4A 109.5
Si2 C4 H4B 109.5
H4A C4 H4B 109.5
Si2 C4 H4C 109.5
H4A C4 H4C 109.5
H4B C4 H4C 109.5
Si2 C5 H5A 109.5
Si2 C5 H5B 109.5
H5A C5 H5B 109.5
Si2 C5 H5C 109.5
H5A C5 H5C 109.5
H5B C5 H5C 109.5
Si2 C6 H6A 109.5
Si2 C6 H6B 109.5
H6A C6 H6B 109.5
Si2 C6 H6C 109.5
H6A C6 H6C 109.5
H6B C6 H6C 109.5
Si3 C7 H7A 109.5
Si3 C7 H7B 109.5
H7A C7 H7B 109.5
Si3 C7 H7C 109.5
H7A C7 H7C 109.5
H7B C7 H7C 109.5
Si3 C8 H8A 109.5
Si3 C8 H8B 109.5
H8A C8 H8B 109.5
Si3 C8 H8C 109.5
H8A C8 H8C 109.5
H8B C8 H8C 109.5
Si3 C9 H9A 109.5
Si3 C9 H9B 109.5
H9A C9 H9B 109.5
Si3 C9 H9C 109.5
H9A C9 H9C 109.5
H9B C9 H9C 109.5
Si4 C10 H10A 109.5
Si4 C10 H10B 109.5
H10A C10 H10B 109.5
Si4 C10 H10C 109.5
H10A C10 H10C 109.5
H10B C10 H10C 109.5
Si4 C11 H11A 109.5
Si4 C11 H11B 109.5
H11A C11 H11B 109.5
Si4 C11 H11C 109.5
H11A C11 H11C 109.5
H11B C11 H11C 109.5
Si4 C12 H12A 109.5
Si4 C12 H12B 109.5
H12A C12 H12B 109.5
Si4 C12 H12C 109.5
H12A C12 H12C 109.5
H12B C12 H12C 109.5
Si5 C13 H13A 109.5
Si5 C13 H13B 109.5
H13A C13 H13B 109.5
Si5 C13 H13C 109.5
H13A C13 H13C 109.5
H13B C13 H13C 109.5
Si5 C14 H14A 109.5
Si5 C14 H14B 109.5
H14A C14 H14B 109.5
Si5 C14 H14C 109.5
H14A C14 H14C 109.5
H14B C14 H14C 109.5
Si5 C15 H15A 109.5
Si5 C15 H15B 109.5
H15A C15 H15B 109.5
Si5 C15 H15C 109.5
H15A C15 H15C 109.5
H15B C15 H15C 109.5
Si6 C16 H16A 109.5
Si6 C16 H16B 109.5
H16A C16 H16B 109.5
Si6 C16 H16C 109.5
H16A C16 H16C 109.5
H16B C16 H16C 109.5
Si6 C17 H17A 109.5
Si6 C17 H17B 109.5
H17A C17 H17B 109.5
Si6 C17 H17C 109.5
H17A C17 H17C 109.5
H17B C17 H17C 109.5
Si6 C18 H18A 109.5
Si6 C18 H18B 109.5
H18A C18 H18B 109.5
Si6 C18 H18C 109.5
H18A C18 H18C 109.5
H18B C18 H18C 109.5
N4 C19 N6 128.8(5)
N4 C19 N5 128.9(5)
N6 C19 N5 102.3(4)
C21 C20 N5 107.1(5)
C21 C20 H20 126.5
N5 C20 H20 126.5
C20 C21 N6 109.4(5)
C20 C21 H21 125.3
N6 C21 H21 125.3
C27 C22 C23 121.7(6)
C27 C22 N6 119.8(5)
C23 C22 N6 118.3(5)
C24 C23 C22 117.3(6)
C24 C23 C29 120.2(6)
C22 C23 C29 122.5(6)
C23 C24 C25 122.9(6)
C23 C24 H24 118.6
C25 C24 H24 118.6
C24 C25 C26 118.3(6)
C24 C25 C30 120.8(7)
C26 C25 C30 120.9(7)
C27 C26 C25 122.6(6)
C27 C26 H26 118.7
C25 C26 H26 118.7
C26 C27 C22 117.2(6)
C26 C27 C28 122.4(6)
C22 C27 C28 120.3(6)
C27 C28 H28A 109.5
C27 C28 H28B 109.5
H28A C28 H28B 109.5
C27 C28 H28C 109.5
H28A C28 H28C 109.5
H28B C28 H28C 109.5
C23 C29 H29A 109.5
C23 C29 H29B 109.5
H29A C29 H29B 109.5
C23 C29 H29C 109.5
H29A C29 H29C 109.5
H29B C29 H29C 109.5
C25 C30 H30A 109.5
C25 C30 H30B 109.5
H30A C30 H30B 109.5
C25 C30 H30C 109.5
H30A C30 H30C 109.5
H30B C30 H30C 109.5
C32 C31 C36 123.3(6)
C32 C31 N5 119.2(6)
C36 C31 N5 116.9(6)
C31 C32 C33 117.4(7)
C31 C32 C38 123.5(6)
C33 C32 C38 119.1(7)
C34 C33 C32 120.8(8)
C34 C33 H33 119.6
C32 C33 H33 119.6
C33 C34 C35 120.0(8)
C33 C34 C39 120.4(10)
C35 C34 C39 119.6(10)
C36 C35 C34 121.6(8)
C36 C35 H35 119.2
C34 C35 H35 119.2
C35 C36 C31 116.5(7)
C35 C36 C37 120.8(7)
C31 C36 C37 122.6(6)
C36 C37 H37A 109.5
C36 C37 H37B 109.5
H37A C37 H37B 109.5
C36 C37 H37C 109.5
H37A C37 H37C 109.5
H37B C37 H37C 109.5
C32 C38 H38A 109.5
C32 C38 H38B 109.5
H38A C38 H38B 109.5
C32 C38 H38C 109.5
H38A C38 H38C 109.5
H38B C38 H38C 109.5
C34 C39 H39A 109.5
C34 C39 H39B 109.5
H39A C39 H39B 109.5
C34 C39 H39C 109.5
H39A C39 H39C 109.5
H39B C39 H39C 109.5

loop_
_geom_bond_atom_site_label_1
_geom_bond_atom_site_label_2
_geom_bond_distance
U1 N4 2.143(4)
U1 N2 2.319(4)
U1 N3 2.323(4)
U1 N1 2.328(4)
U1 Si3 3.4133(17)
Si1 N1 1.750(4)
Si1 C2 1.855(7)
Si1 C3 1.867(7)
Si1 C1 1.896(7)
Si2 N1 1.750(5)
Si2 C6 1.846(7)
Si2 C5 1.857(6)
Si2 C4 1.896(7)
Si3 N2 1.741(5)
Si3 C9 1.864(7)
Si3 C8 1.882(6)
Si3 C7 1.885(7)
Si4 N2 1.715(5)
Si4 C12 1.879(7)
Si4 C10 1.879(6)
Si4 C11 1.880(6)
Si5 N3 1.741(5)
Si5 C13 1.862(7)
Si5 C14 1.863(8)
Si5 C15 1.900(7)
Si6 N3 1.730(4)
Si6 C17 1.866(7)
Si6 C18 1.870(6)
Si6 C16 1.875(7)
N4 C19 1.313(6)
N5 C20 1.400(7)
N5 C19 1.401(6)
N5 C31 1.424(7)
N6 C19 1.383(7)
N6 C21 1.403(7)
N6 C22 1.429(7)
C1 H1A 0.9800
C1 H1B 0.9800
C1 H1C 0.9800
C2 H2A 0.9800
C2 H2B 0.9800
C2 H2C 0.9800
C3 H3A 0.9800
C3 H3B 0.9800
C3 H3C 0.9800
C4 H4A 0.9800
C4 H4B 0.9800
C4 H4C 0.9800
C5 H5A 0.9800
C5 H5B 0.9800
C5 H5C 0.9800
C6 H6A 0.9800
C6 H6B 0.9800
C6 H6C 0.9800
C7 H7A 0.9800
C7 H7B 0.9800
C7 H7C 0.9800
C8 H8A 0.9800
C8 H8B 0.9800
C8 H8C 0.9800
C9 H9A 0.9800
C9 H9B 0.9800
C9 H9C 0.9800
C10 H10A 0.9800
C10 H10B 0.9800
C10 H10C 0.9800
C11 H11A 0.9800
C11 H11B 0.9800
C11 H11C 0.9800
C12 H12A 0.9800
C12 H12B 0.9800
C12 H12C 0.9800
C13 H13A 0.9800
C13 H13B 0.9800
C13 H13C 0.9800
C14 H14A 0.9800
C14 H14B 0.9800
C14 H14C 0.9800
C15 H15A 0.9800
C15 H15B 0.9800
C15 H15C 0.9800
C16 H16A 0.9800
C16 H16B 0.9800
C16 H16C 0.9800
C17 H17A 0.9800
C17 H17B 0.9800
C17 H17C 0.9800
C18 H18A 0.9800
C18 H18B 0.9800
C18 H18C 0.9800
C20 C21 1.291(8)
C20 H20 0.9500
C21 H21 0.9500
C22 C27 1.387(8)
C22 C23 1.417(8)
C23 C24 1.366(9)
C23 C29 1.496(8)
C24 C25 1.366(9)
C24 H24 0.9500
C25 C26 1.382(9)
C25 C30 1.499(9)
C26 C27 1.380(8)
C26 H26 0.9500
C27 C28 1.520(8)
C28 H28A 0.9800
C28 H28B 0.9800
C28 H28C 0.9800
C29 H29A 0.9800
C29 H29B 0.9800
C29 H29C 0.9800
C30 H30A 0.9800
C30 H30B 0.9800
C30 H30C 0.9800
C31 C32 1.384(8)
C31 C36 1.395(9)
C32 C33 1.389(9)
C32 C38 1.516(9)
C33 C34 1.368(11)
C33 H33 0.9500
C34 C35 1.386(12)
C34 C39 1.507(11)
C35 C36 1.379(11)
C35 H35 0.9500
C36 C37 1.515(10)
C37 H37A 0.9800
C37 H37B 0.9800
C37 H37C 0.9800
C38 H38A 0.9800
C38 H38B 0.9800
C38 H38C 0.9800
C39 H39A 0.9800
C39 H39B 0.9800
C39 H39C 0.9800
